data_4034593
loop_
_publ_author_name
'Filatov, Alexander S.'
'Wang, Siqi'
'Khoroshilova, Olesya V.'
'Lozovskiy, Stanislav V.'
'Larina, Anna G.'
'Boitsov, Vitali M.'
'Stepakov, Alexander V.'

_publ_section_title
;
 Stereo- and Regioselective 1,3-Dipolar Cycloaddition of the Stable
 Ninhydrin-Derived Azomethine Ylide to Cyclopropenes: Trapping of Unstable
 Cyclopropene Dipolarophiles.
;
_journal_issue 11
_journal_name_full 'The Journal of organic chemistry'
_journal_page_first 7017
_journal_page_last 7036
_journal_paper_doi 10.1021/acs.joc.9b00753
_journal_volume 84
_journal_year 2019
_chemical_formula_moiety 'C30 H27 N O3'
_chemical_formula_sum 'C30 H27 N O3'
_chemical_formula_weight 449.52
_space_group_crystal_system monoclinic
_space_group_IT_number 14
_space_group_name_Hall '-P 2yn'
_space_group_name_H-M_alt 'P 1 21/n 1'
_atom_sites_solution_hydrogens mixed
_atom_sites_solution_primary dual
_audit_creation_date 2018-05-14
_audit_creation_method
;
Olex2 1.2
(compiled 2018.04.26 svn.r3504 for OlexSys, GUI svn.r5492)
;
_cell_angle_alpha 90
_cell_angle_beta 111.9520(10)
_cell_angle_gamma 90
_cell_formula_units_Z 8
_cell_length_a 16.4257(2)
_cell_length_b 18.31540(10)
_cell_length_c 16.5931(2)
_cell_measurement_reflns_used 33495
_cell_measurement_temperature 100(2)
_cell_measurement_theta_max 72.1200
_cell_measurement_theta_min 2.4090
_cell_volume 4629.99(9)
_computing_cell_refinement 'CrysAlisPro 1.171.39.35a (Rigaku OD, 2017)'
_computing_data_collection 'CrysAlisPro 1.171.39.35a (Rigaku OD, 2017)'
_computing_data_reduction 'CrysAlisPro 1.171.39.35a (Rigaku OD, 2017)'
_computing_molecular_graphics 'Olex2 (Dolomanov et al., 2009)'
_computing_publication_material 'Olex2 (Dolomanov et al., 2009)'
_computing_structure_refinement 'ShelXL (Sheldrick, 2015)'
_computing_structure_solution 'ShelXT (Sheldrick, 2015)'
_diffrn_ambient_temperature 100(2)
_diffrn_detector 'CCD plate'
_diffrn_detector_type HyPix3000
_diffrn_measured_fraction_theta_full 0.994
_diffrn_measured_fraction_theta_max 0.987
_diffrn_measurement_details
;
List of Runs (angles in degrees, time in seconds):

  # Type    Start    End  Width  t~exp~   \w     \q     \k     \f   Frames
--------------------------------------------------------------------------
  1  \w    -83.00 -16.00   0.50    0.44    --  -41.35 149.00-175.00  134
  2  \w    -75.00 -31.00   0.50    0.44    --  -41.35 -20.00   6.00   88
  3  \w   -110.00 -84.00   0.50    0.44    --  -41.35 -20.00   6.00   52
  4  \w    -44.00 -18.00   0.50    0.44    --  -41.35 106.00 -61.00   52
  5  \w     58.00  83.00   0.50    0.44    --   41.35  20.00 173.00   50
  6  \w     20.00  45.00   0.50    0.44    --   41.35-123.00 -59.00   50
  7  \w     31.00  56.00   0.50    0.44    --   41.35  20.00 173.00   50
  8  \w     -7.00  31.00   0.50    0.44    --   41.35 -20.00   6.00   76
  9  \w     12.00  37.00   0.50    0.44    --   41.35-106.00-160.00   50
 10  \w     75.00 109.00   0.50    1.78    --  101.00-123.00 -59.00   68
 11  \w     45.00 100.00   0.50    1.78    --  101.00-106.00-160.00  110
 12  \w    114.00 141.00   0.50    1.78    --  101.00 106.00 -61.00   54
 13  \w     97.00 127.00   0.50    1.78    --  101.00  20.00 173.00   60
 14  \w    117.00 153.00   0.50    1.78    --  101.00 123.00  20.00   72
 15  \w     54.00 109.00   0.50    1.78    --  101.00 -20.00   6.00  110
 16  \w    -36.00 -11.00   0.50    0.44    --  -41.35  20.00 173.00   50
 17  \w     46.00  72.00   0.50    0.44    --   41.35-149.00 137.00   52
 18  \w     46.00 107.00   0.50    0.44    --   41.35  32.00 -30.00  122
 19  \w     36.00  61.00   0.50    0.44    --   41.35 -65.00 150.00   50
 20  \w    -14.00  12.00   0.50    0.44    --   41.35 -65.00 150.00   52
 21  \w     80.00 108.00   0.50    1.78    --  101.00 -96.00 -30.00   56
 22  \w     32.00  64.00   0.50    1.78    --  101.00 -96.00 -30.00   64
 23  \w     37.00  78.00   0.50    1.78    --  101.00 -33.00 120.00   82
 24  \w    128.00 156.00   0.50    1.78    --  101.00  33.00 -60.00   56
 25  \w     81.00 132.00   0.50    1.78    --  101.00  96.00-150.00  102
 26  \w     87.00 126.00   0.50    1.78    --  101.00  59.00-150.00   78
 27  \w     37.00  93.00   0.50    1.78    --  101.00 -96.00 120.00  112
 28  \w    132.00 157.00   0.50    1.78    --  101.00  20.00 173.00   50
 29  \w    -20.00   7.00   0.50    0.44    --   41.35 -43.00 -90.00   54
 30  \w     63.00  90.00   0.50    0.44    --   41.35  32.00-150.00   54
 31  \w     96.00 156.00   0.50    1.78    --  101.00  77.00  90.00  120
 32  \w     42.00 105.00   0.50    1.78    --  101.00 -42.00 -30.00  126
 33  \w    102.00 146.00   0.50    1.78    --  101.00  42.00   0.00   88
 34  \w     39.00  70.00   0.50    1.78    --  101.00 -42.00-180.00   62
 35  \w     41.00  99.00   0.50    1.78    --  101.00 -77.00 -90.00  116
 36  \w     49.00  81.00   0.50    1.78    --  101.00 -68.00-180.00   64
 37  \w     93.00 119.00   0.50    1.78    --  101.00 -68.00-180.00   52
 38  \w     78.00 117.00   0.50    1.78    --  101.00 -59.00 -60.00   78
 39  \w     38.00  65.00   0.50    1.78    --  101.00 -59.00 -60.00   54
 40  \w     77.00 104.00   0.50    0.44    --   41.35-149.00 137.00   54
 41  \w    -56.00 -29.00   0.50    0.44    --  -41.35  77.00  60.00   54
 42  \w     18.00  45.00   0.50    0.44    --   41.35 -43.00 -60.00   54
 43  \w    114.00 140.00   0.50    1.78    --  101.00  96.00  60.00   52
 44  \w     74.00 115.00   0.50    1.78    --  101.00-117.00 -90.00   82
 45  \w     74.00 100.00   0.50    1.78    --  101.00 -96.00 150.00   52
 46  \w     38.00  66.00   0.50    1.78    --  101.00-117.00  60.00   56
 47  \w     81.00 115.00   0.50    1.78    --  101.00-117.00  60.00   68
 48  \w     64.00  91.00   0.50    1.78    --  101.00-117.00  90.00   54
 49  \w     91.00 117.00   0.50    1.78    --  101.00  42.00 -30.00   52
 50  \w     63.00  99.00   0.50    1.78    --  101.00 -42.00 -90.00   72
 51  \w    121.00 147.00   0.50    1.78    --  101.00 149.00-175.00   52
 52  \w    -60.00 -35.00   0.50    0.44    --  -41.35  11.00  90.00   50
 53  \w    -96.00 -70.00   0.50    0.44    --  -41.35 -77.00  30.00   52
 54  \w    -57.00 -28.00   0.50    0.44    --  -41.35 -77.00  30.00   58
 55  \w     -4.00  30.00   0.50    0.44    --  -41.35  11.00  90.00   68
 56  \w    -48.00 -21.00   0.50    0.44    --  -41.35  32.00   0.00   54
 57  \w    -20.00   6.00   0.50    0.44    --  -41.35  32.00   0.00   52
 58  \w     26.00  57.00   0.50    0.44    --   41.35 -77.00 120.00   62
 59  \w    -20.00  30.00   0.50    0.44    --   41.35 -43.00 -30.00  100
 60  \w     29.00  56.00   0.50    0.44    --   41.35  54.00-150.00   54
 61  \w    -15.00  18.00   0.50    0.44    --   41.35 -77.00 120.00   66
 62  \w     75.00 103.00   0.50    0.44    --   41.35  32.00  90.00   56
 63  \w     88.00 113.00   0.50    1.78    --  101.00  17.00 -30.00   50
 64  \w     94.00 128.00   0.50    1.78    --  101.00-145.00 -90.00   68
 65  \w     81.00 123.00   0.50    1.78    --  101.00  68.00   0.00   84
 66  \w     59.00 108.00   0.50    1.78    --  101.00-117.00 -30.00   98
 67  \w    127.00 153.00   0.50    1.78    --  101.00  25.00 120.00   52
 68  \w     78.00 106.00   0.50    1.78    --  101.00 -25.00 -90.00   56
 69  \w    121.00 147.00   0.50    1.78    --  101.00 145.00   0.00   52
 70  \w     72.00 115.00   0.50    1.78    --  101.00 145.00   0.00   86
 71  \w     43.00 116.00   0.50    1.78    --  101.00-117.00 120.00  146
 72  \w     96.00 122.00   0.50    1.78    --  101.00  25.00 120.00   52
 73  \w     82.00 115.00   0.50    1.78    --  101.00  96.00  60.00   66
 74  \w    132.00 157.00   0.50    1.78    --  101.00  96.00  60.00   50
 75  \w     40.00  66.00   0.50    1.78    --  101.00-145.00 -90.00   52
 76  \w    124.00 153.00   0.50    1.78    --  101.00  42.00-180.00   58
 77  \w    132.00 157.00   0.50    1.78    --  101.00  25.00   0.00   50
 78  \w     90.00 117.00   0.50    1.78    --  101.00  42.00-180.00   54
 79  \w     70.00 113.00   0.50    1.78    --  101.00-117.00   0.00   86
 80  \w     56.00  88.00   0.50    1.78    --  101.00 -96.00   0.00   64
 81  \w    127.00 153.00   0.50    1.78    --  101.00  17.00 -30.00   52
 82  \w     39.00 108.00   0.50    1.78    --  101.00 -59.00  90.00  138
 83  \w     33.00  74.00   0.50    1.78    --  101.00 -25.00 -90.00   82
;
_diffrn_measurement_device 'four-circle diffractometer'
_diffrn_measurement_device_type 'SuperNova, Single source at offset/far, HyPix3000'
_diffrn_measurement_method '\w scans'
_diffrn_orient_matrix_type 'CrysAlisPro convention (1999,Acta A55,543-557)'
_diffrn_orient_matrix_UB_11 -0.0240741000
_diffrn_orient_matrix_UB_12 0.0000940000
_diffrn_orient_matrix_UB_13 0.0812555000
_diffrn_orient_matrix_UB_21 0.0947945000
_diffrn_orient_matrix_UB_22 -0.0220225000
_diffrn_orient_matrix_UB_23 0.0563867000
_diffrn_orient_matrix_UB_31 0.0257228000
_diffrn_orient_matrix_UB_32 0.0811898000
_diffrn_orient_matrix_UB_33 0.0152466000
_diffrn_radiation_monochromator mirror
_diffrn_radiation_probe x-ray
_diffrn_radiation_type CuK\a
_diffrn_radiation_wavelength 1.54184
_diffrn_reflns_av_R_equivalents 0.0318
_diffrn_reflns_av_unetI/netI 0.0192
_diffrn_reflns_Laue_measured_fraction_full 0.994
_diffrn_reflns_Laue_measured_fraction_max 0.987
_diffrn_reflns_limit_h_max 20
_diffrn_reflns_limit_h_min -20
_diffrn_reflns_limit_k_max 22
_diffrn_reflns_limit_k_min -18
_diffrn_reflns_limit_l_max 20
_diffrn_reflns_limit_l_min -20
_diffrn_reflns_number 52607
_diffrn_reflns_point_group_measured_fraction_full 0.994
_diffrn_reflns_point_group_measured_fraction_max 0.987
_diffrn_reflns_theta_full 67.684
_diffrn_reflns_theta_max 72.312
_diffrn_reflns_theta_min 3.230
_diffrn_source 'micro-focus sealed X-ray tube'
_diffrn_source_type 'SuperNova (Cu) X-ray Source'
_exptl_absorpt_coefficient_mu 0.657
_exptl_absorpt_correction_T_max 1.00000
_exptl_absorpt_correction_T_min 0.80096
_exptl_absorpt_correction_type multi-scan
_exptl_absorpt_process_details
;
CrysAlisPro 1.171.39.35a (Rigaku Oxford Diffraction, 2017)
Empirical absorption correction using spherical harmonics,
 implemented in SCALE3 ABSPACK scaling algorithm.
;
_exptl_crystal_colour colourless
_exptl_crystal_colour_primary colourless
_exptl_crystal_density_diffrn 1.290
_exptl_crystal_description prism
_exptl_crystal_F_000 1904
_exptl_crystal_size_max 0.35
_exptl_crystal_size_mid 0.32
_exptl_crystal_size_min 0.15
_refine_diff_density_max 0.335
_refine_diff_density_min -0.434
_refine_diff_density_rms 0.042
_refine_ls_extinction_method none
_refine_ls_goodness_of_fit_ref 1.031
_refine_ls_hydrogen_treatment mixed
_refine_ls_matrix_type full
_refine_ls_number_parameters 655
_refine_ls_number_reflns 9037
_refine_ls_number_restraints 0
_refine_ls_restrained_S_all 1.031
_refine_ls_R_factor_all 0.0441
_refine_ls_R_factor_gt 0.0416
_refine_ls_shift/su_max 0.001
_refine_ls_shift/su_mean 0.000
_refine_ls_structure_factor_coef Fsqd
_refine_ls_weighting_details 'w=1/[\s^2^(Fo^2^)+(0.0509P)^2^+2.2044P] where P=(Fo^2^+2Fc^2^)/3'
_refine_ls_weighting_scheme calc
_refine_ls_wR_factor_gt 0.1050
_refine_ls_wR_factor_ref 0.1071
_reflns_Friedel_coverage 0.000
_reflns_number_gt 8385
_reflns_number_total 9037
_reflns_threshold_expression 'I > 2\s(I)'
_cod_data_source_file jo9b00753_si_005.cif
_cod_data_source_block step-71
_cod_database_code 4034593
_shelx_shelxl_version_number 2014/7
_chemical_oxdiff_formula 'C30 H27 N O3'
_shelx_space_group_comment
;
The symmetry employed for this shelxl refinement is uniquely defined
by the following loop, which should always be used as a source of
symmetry information in preference to the above space-group names.
They are only intended as comments.
;
_shelx_estimated_absorpt_t_max 0.908
_shelx_estimated_absorpt_t_min 0.803
_reflns_odcompleteness_completeness 99.03
_reflns_odcompleteness_iscentric 1
_reflns_odcompleteness_theta 71.55
_olex2_refinement_description
;
1. Fixed Uiso
 At 1.2 times of:
  All C(H) groups, All C(H,H) groups
 At 1.5 times of:
  All C(H,H,H) groups
2. Others
 Sof(H11A)=Sof(C12B)=Sof(H12B)=Sof(C8B")=Sof(H8B")=Sof(C9B")=Sof(H9B")=
 Sof(C1D)=Sof(H1D)=1-FVAR(1)
 Sof(H11B)=Sof(C10B)=Sof(H10B)=Sof(C1E)=Sof(H1E)=Sof(C9B)=Sof(H9B)=Sof(C8B)=
 Sof(H8B)=FVAR(1)
3.a Ternary CH refined with riding coordinates:
 C1(H1), C6AB(H6AB), C6A(H6A), C1B(H1B)
3.b Secondary CH2 refined with riding coordinates:
 C6(H6B,H6C), C4(H4A,H4B), C5(H5A,H5B), C4B(H4BA,H4BB), C5B(H5BA,H5BB),
 C6B(H6BA,H6BB), C14(H14D,H14E), C13B(H13A,H13B)
3.c Aromatic/amide H refined with riding coordinates:
 C20B(H20B), C16(H16), C11(H11), C12(H12), C7'(H7'), C17(H17), C16B(H16B),
 C4'(H4'), C19(H19), C8(H8), C19B(H19B), C18(H18), C10(H10), C20(H20), C13(H13),
  C18B(H18B), C5'(H5'), C17B(H17B), C6'(H6'), C7'B(H7'B), C4'B(H4'B),
 C6'B(H6'B), C5'B(H5'B), C11B(H11A), C12B(H12B), C10B(H10B), C8B"(H8B"),
 C9B"(H9B"), C1D(H1D), C1E(H1E), C9B(H9B), C8B(H8B)
3.d Idealised Me refined as rotating group:
 C14B(H14A,H14B,H14C), C1C(H1CA,H1CB,H1CC)
;
_olex2_submission_special_instructions 'No special instructions were received'
_oxdiff_exptl_absorpt_empirical_details
;
Empirical correction (ABSPACK) includes:
- Absorption correction using spherical harmonics
- Frame scaling
;
_oxdiff_exptl_absorpt_empirical_full_max 1.395
_oxdiff_exptl_absorpt_empirical_full_min 0.560

loop_
_space_group_symop_operation_xyz
'x, y, z'
'-x+1/2, y+1/2, -z+1/2'
'-x, -y, -z'
'x-1/2, -y-1/2, z-1/2'

loop_
_atom_site_label
_atom_site_type_symbol
_atom_site_fract_x
_atom_site_fract_y
_atom_site_fract_z
_atom_site_U_iso_or_equiv
_atom_site_adp_type
_atom_site_occupancy
_atom_site_site_symmetry_order
_atom_site_calc_flag
_atom_site_refinement_flags_posn
_atom_site_refinement_flags_occupancy
_atom_site_disorder_assembly
_atom_site_disorder_group
O3 O 0.28338(6) 0.23669(5) 0.31013(6) 0.02235(19) Uani 1 1 d . . . .
O1' O 0.29829(6) 0.42719(5) 0.56443(6) 0.0247(2) Uani 1 1 d . . . .
O2' O 0.51603(6) 0.26646(5) 0.54384(6) 0.0253(2) Uani 1 1 d . . . .
O3B O 0.27470(6) 0.23681(5) 1.03400(7) 0.0314(2) Uani 1 1 d . . . .
O1'B O 0.28326(6) 0.47222(6) 0.83460(6) 0.0310(2) Uani 1 1 d . . . .
O2'B O 0.05228(6) 0.31225(5) 0.82499(7) 0.0357(2) Uani 1 1 d . . . .
N3B N 0.16581(7) 0.44126(6) 0.92913(7) 0.0203(2) Uani 1 1 d . . . .
N3 N 0.41746(7) 0.41361(5) 0.46654(7) 0.0198(2) Uani 1 1 d . . . .
C15 C 0.18450(8) 0.37735(6) 0.31837(8) 0.0209(2) Uani 1 1 d . . . .
C9AA C 0.27963(8) 0.36208(6) 0.36840(8) 0.0196(2) Uani 1 1 d . . . .
C1' C 0.47720(8) 0.31138(6) 0.57008(8) 0.0199(2) Uani 1 1 d . . . .
C7 C 0.27309(8) 0.25639(7) 0.48174(8) 0.0198(2) Uani 1 1 d . . . .
C3' C 0.36479(8) 0.39125(6) 0.58138(8) 0.0195(2) Uani 1 1 d . . . .
C1A C 0.31982(8) 0.31071(6) 0.44686(8) 0.0184(2) Uani 1 1 d . . . .
C7A' C 0.50032(8) 0.33578(6) 0.66121(8) 0.0213(2) Uani 1 1 d . . . .
C15B C 0.38680(8) 0.37222(6) 1.07667(8) 0.0206(2) Uani 1 1 d . . . .
C6BB C 0.29267(8) 0.36976(7) 1.01681(8) 0.0205(2) Uani 1 1 d . . . .
C3A' C 0.43379(8) 0.37963(6) 0.66819(8) 0.0208(2) Uani 1 1 d . . . .
C2 C 0.39483(8) 0.35383(6) 0.51328(8) 0.0186(2) Uani 1 1 d . . . .
C1 C 0.32942(8) 0.29577(6) 0.36020(8) 0.0197(2) Uani 1 1 d . . . .
H1 H 0.3889 0.3051 0.3589 0.024 Uiso 1 1 calc R . . .
C6AB C 0.24414(8) 0.44257(7) 1.01062(8) 0.0205(2) Uani 1 1 d . . . .
H6AB H 0.2834 0.4834 1.0078 0.025 Uiso 1 1 calc R . . .
C2B C 0.18320(8) 0.38983(7) 0.86959(8) 0.0220(3) Uani 1 1 d . . . .
C6A C 0.33822(8) 0.43083(6) 0.38890(8) 0.0204(2) Uani 1 1 d . . . .
H6A H 0.3061 0.4726 0.4022 0.024 Uiso 1 1 calc R . . .
C20B C 0.44400(8) 0.42084(7) 1.05976(9) 0.0236(3) Uani 1 1 d . . . .
H20B H 0.4240 0.4484 1.0074 0.028 Uiso 1 1 calc R . . .
C16 C 0.14183(9) 0.35380(7) 0.23304(8) 0.0235(3) Uani 1 1 d . . . .
H16 H 0.1717 0.3232 0.2069 0.028 Uiso 1 1 calc R . . .
C11 C 0.27379(9) 0.13563(7) 0.54267(8) 0.0252(3) Uani 1 1 d . . . .
H11 H 0.3008 0.0893 0.5592 0.030 Uiso 1 1 calc R . . .
C12 C 0.31174(8) 0.18776(7) 0.50674(8) 0.0227(3) Uani 1 1 d . . . .
H12 H 0.3648 0.1766 0.4990 0.027 Uiso 1 1 calc R . . .
C7' C 0.57656(9) 0.32176(7) 0.73313(9) 0.0276(3) Uani 1 1 d . . . .
H7' H 0.6221 0.2923 0.7284 0.033 Uiso 1 1 calc R . . .
C6 C 0.37352(9) 0.45398(7) 0.31883(8) 0.0247(3) Uani 1 1 d . . . .
H6B H 0.3622 0.4156 0.2739 0.030 Uiso 1 1 calc R . . .
H6C H 0.3458 0.5001 0.2905 0.030 Uiso 1 1 calc R . . .
C17 C 0.05522(9) 0.37503(7) 0.18577(9) 0.0276(3) Uani 1 1 d . . . .
H17 H 0.0262 0.3579 0.1280 0.033 Uiso 1 1 calc R . . .
C16B C 0.41722(9) 0.33219(7) 1.15355(9) 0.0264(3) Uani 1 1 d . . . .
H16B H 0.3790 0.2992 1.1663 0.032 Uiso 1 1 calc R . . .
C1B C 0.23506(8) 0.30396(7) 1.00218(9) 0.0267(3) Uani 1 1 d . . . .
H1B H 0.1748 0.3119 1.0021 0.032 Uiso 1 1 calc R . . .
C4' C 0.43999(9) 0.40887(7) 0.74772(9) 0.0265(3) Uani 1 1 d . . . .
H4' H 0.3941 0.4377 0.7528 0.032 Uiso 1 1 calc R . . .
C19 C 0.05354(9) 0.44491(7) 0.30734(9) 0.0275(3) Uani 1 1 d . . . .
H19 H 0.0238 0.4762 0.3329 0.033 Uiso 1 1 calc R . . .
C4 C 0.49500(8) 0.40925(7) 0.44219(8) 0.0232(3) Uani 1 1 d . . . .
H4A H 0.5021 0.3596 0.4221 0.028 Uiso 1 1 calc R . . .
H4B H 0.5493 0.4232 0.4913 0.028 Uiso 1 1 calc R . . .
C8 C 0.19623(9) 0.27192(7) 0.49543(9) 0.0259(3) Uani 1 1 d . . . .
H8 H 0.1696 0.3186 0.4802 0.031 Uiso 1 1 calc R . . .
C3'B C 0.21617(8) 0.43628(7) 0.81035(8) 0.0253(3) Uani 1 1 d . . . .
C19B C 0.52958(9) 0.42945(7) 1.11835(9) 0.0275(3) Uani 1 1 d . . . .
H19B H 0.5676 0.4631 1.1064 0.033 Uiso 1 1 calc R . . .
C5 C 0.47238(9) 0.46439(7) 0.36861(9) 0.0263(3) Uani 1 1 d . . . .
H5A H 0.5055 0.4543 0.3308 0.032 Uiso 1 1 calc R . . .
H5B H 0.4855 0.5147 0.3915 0.032 Uiso 1 1 calc R . . .
C1AB C 0.25366(8) 0.33580(7) 0.92532(9) 0.0233(3) Uani 1 1 d . . . .
C4B C 0.08599(8) 0.43647(7) 0.95008(9) 0.0258(3) Uani 1 1 d . . . .
H4BA H 0.0729 0.3854 0.9606 0.031 Uiso 1 1 calc R . . .
H4BB H 0.0344 0.4577 0.9033 0.031 Uiso 1 1 calc R . . .
C5B C 0.11307(9) 0.48195(8) 1.03284(9) 0.0291(3) Uani 1 1 d . . . .
H5BA H 0.0762 0.4705 1.0667 0.035 Uiso 1 1 calc R . . .
H5BB H 0.1087 0.5348 1.0195 0.035 Uiso 1 1 calc R . . .
C7B C 0.30224(9) 0.29068(8) 0.88289(9) 0.0309(3) Uani 1 1 d . . . .
C18 C 0.01143(9) 0.42071(7) 0.22238(9) 0.0283(3) Uani 1 1 d . . . .
H18 H -0.0471 0.4355 0.1896 0.034 Uiso 1 1 calc R . . .
C1'B C 0.09841(8) 0.35494(7) 0.80550(9) 0.0264(3) Uani 1 1 d . . . .
C10 C 0.19664(9) 0.15142(8) 0.55432(9) 0.0287(3) Uani 1 1 d . . . .
H10 H 0.1701 0.1157 0.5781 0.034 Uiso 1 1 calc R . . .
C20 C 0.13928(9) 0.42325(7) 0.35481(9) 0.0246(3) Uani 1 1 d . . . .
H20 H 0.1676 0.4399 0.4129 0.029 Uiso 1 1 calc R . . .
C3 C 0.15120(9) 0.43001(9) 0.72018(9) 0.0338(3) Uani 1 1 d . . . .
C9 C 0.08409(9) 0.38223(8) 0.71729(9) 0.0315(3) Uani 1 1 d . . . .
C13 C 0.15803(9) 0.21965(8) 0.53118(10) 0.0314(3) Uani 1 1 d . . . .
H13 H 0.1053 0.2307 0.5398 0.038 Uiso 1 1 calc R . . .
C18B C 0.55951(9) 0.38883(8) 1.19452(10) 0.0326(3) Uani 1 1 d . . . .
H18B H 0.6182 0.3943 1.2346 0.039 Uiso 1 1 calc R . . .
C6B C 0.20883(9) 0.45900(8) 1.08226(9) 0.0306(3) Uani 1 1 d . . . .
H6BA H 0.2426 0.4989 1.1204 0.037 Uiso 1 1 calc R . . .
H6BB H 0.2120 0.4151 1.1181 0.037 Uiso 1 1 calc R . . .
C5' C 0.51568(11) 0.39428(8) 0.81929(9) 0.0339(3) Uani 1 1 d . . . .
H5' H 0.5215 0.4132 0.8745 0.041 Uiso 1 1 calc R . . .
C17B C 0.50348(10) 0.34027(8) 1.21182(9) 0.0330(3) Uani 1 1 d . . . .
H17B H 0.5240 0.3123 1.2638 0.040 Uiso 1 1 calc R . . .
C6' C 0.58359(10) 0.35226(8) 0.81183(9) 0.0338(3) Uani 1 1 d . . . .
H6' H 0.6355 0.3445 0.8616 0.041 Uiso 1 1 calc R . . .
C7'B C 0.01732(10) 0.36375(10) 0.63865(10) 0.0424(4) Uani 1 1 d . . . .
H7'B H -0.0284 0.3312 0.6365 0.051 Uiso 1 1 calc R . . .
C14 C 0.34176(10) 0.17923(8) 0.30780(11) 0.0376(3) Uani 1 1 d . . . .
H14D H 0.3731 0.1604 0.3674 0.045 Uiso 1 1 calc R . . .
H14E H 0.3860 0.1989 0.2863 0.045 Uiso 1 1 calc R . . .
C14B C 0.26783(12) 0.10840(8) 1.00518(14) 0.0485(4) Uani 1 1 d . . . .
H14A H 0.2279 0.0681 0.9778 0.073 Uiso 1 1 calc GR . . .
H14B H 0.2982 0.0982 1.0673 0.073 Uiso 1 1 calc GR . . .
H14C H 0.3111 0.1136 0.9778 0.073 Uiso 1 1 calc GR . . .
C4'B C 0.15408(11) 0.46113(13) 0.64501(10) 0.0510(5) Uani 1 1 d . . . .
H4'B H 0.1996 0.4939 0.6469 0.061 Uiso 1 1 calc R . . .
C6'B C 0.02065(11) 0.39489(14) 0.56411(11) 0.0581(6) Uani 1 1 d . . . .
H6'B H -0.0239 0.3836 0.5096 0.070 Uiso 1 1 calc R . . .
C5'B C 0.08781(12) 0.44238(16) 0.56718(11) 0.0641(6) Uani 1 1 d . . . .
H5'B H 0.0883 0.4625 0.5146 0.077 Uiso 1 1 calc R . . .
C13B C 0.21637(11) 0.17778(9) 0.99407(18) 0.0647(7) Uani 1 1 d . . . .
H13A H 0.1850 0.1880 0.9314 0.078 Uiso 1 1 calc R . . .
H13B H 0.1723 0.1726 1.0212 0.078 Uiso 1 1 calc R . . .
C1C C 0.29464(14) 0.12040(12) 0.25227(17) 0.0733(7) Uani 1 1 d . . . .
H1CA H 0.2613 0.1394 0.1940 0.110 Uiso 1 1 calc GR . . .
H1CB H 0.2542 0.0983 0.2762 0.110 Uiso 1 1 calc GR . . .
H1CC H 0.3364 0.0835 0.2489 0.110 Uiso 1 1 calc GR . . .
C11B C 0.43127(11) 0.23454(9) 0.87387(13) 0.0444(4) Uani 1 1 d . . . .
H11A H 0.4910 0.2219 0.9046 0.053 Uiso 0.481(4) 1 calc R P A 2
H11B H 0.490(3) 0.244(2) 0.879(3) 0.053 Uiso 0.519(4) 1 d R P A 1
C12B C 0.3900(6) 0.2680(4) 0.9252(5) 0.0223(11) Uani 0.481(4) 1 d . P A 2
H12B H 0.4202 0.2750 0.9859 0.027 Uiso 0.481(4) 1 calc R P A 2
C10B C 0.3742(2) 0.1926(2) 0.8002(2) 0.0328(8) Uani 0.519(4) 1 d . P A 1
H10B H 0.3985 0.1659 0.7654 0.039 Uiso 0.519(4) 1 calc R P A 1
C8B" C 0.2736(2) 0.28351(17) 0.78829(19) 0.0313(8) Uani 0.481(4) 1 d . P A 2
H8B" H 0.2197 0.3056 0.7530 0.038 Uiso 0.481(4) 1 calc R P A 2
C9B" C 0.3209(2) 0.24621(18) 0.7477(2) 0.0377(9) Uani 0.481(4) 1 d . P A 2
H9B" H 0.2967 0.2395 0.6865 0.045 Uiso 0.481(4) 1 calc R P A 2
C1D C 0.4029(3) 0.2188(2) 0.7955(2) 0.0299(8) Uani 0.481(4) 1 d . P A 2
H1D H 0.4353 0.1901 0.7703 0.036 Uiso 0.481(4) 1 calc R P A 2
C1E C 0.3873(6) 0.2867(4) 0.9056(5) 0.0310(14) Uani 0.519(4) 1 d . P A 1
H1E H 0.4222 0.3214 0.9464 0.037 Uiso 0.519(4) 1 calc R P A 1
C9B C 0.2849(2) 0.1913(2) 0.7803(2) 0.0472(10) Uani 0.519(4) 1 d . P A 1
H9B H 0.2490 0.1588 0.7371 0.057 Uiso 0.519(4) 1 calc R P A 1
C8B C 0.24703(18) 0.23711(18) 0.8229(2) 0.0386(9) Uani 0.519(4) 1 d . P A 1
H8B H 0.1864 0.2335 0.8130 0.046 Uiso 0.519(4) 1 calc R P A 1

loop_
_atom_site_aniso_label
_atom_site_aniso_U_11
_atom_site_aniso_U_22
_atom_site_aniso_U_33
_atom_site_aniso_U_23
_atom_site_aniso_U_13
_atom_site_aniso_U_12
O3 0.0226(4) 0.0187(4) 0.0233(4) -0.0040(3) 0.0057(3) -0.0024(3)
O1' 0.0216(4) 0.0248(4) 0.0267(5) -0.0002(4) 0.0079(4) 0.0045(4)
O2' 0.0247(4) 0.0230(4) 0.0285(5) -0.0020(4) 0.0101(4) 0.0034(4)
O3B 0.0223(5) 0.0177(4) 0.0508(6) 0.0065(4) 0.0097(4) -0.0007(4)
O1'B 0.0244(5) 0.0416(6) 0.0297(5) -0.0035(4) 0.0131(4) -0.0067(4)
O2'B 0.0241(5) 0.0269(5) 0.0500(6) -0.0024(4) 0.0067(4) -0.0047(4)
N3B 0.0184(5) 0.0209(5) 0.0226(5) 0.0000(4) 0.0088(4) 0.0018(4)
N3 0.0195(5) 0.0187(5) 0.0201(5) 0.0008(4) 0.0064(4) -0.0022(4)
C15 0.0209(6) 0.0176(6) 0.0217(6) 0.0043(4) 0.0051(5) -0.0025(5)
C9AA 0.0211(6) 0.0179(6) 0.0188(6) 0.0008(4) 0.0064(5) -0.0018(5)
C1' 0.0185(6) 0.0172(5) 0.0233(6) 0.0004(5) 0.0070(5) -0.0025(4)
C7 0.0201(6) 0.0197(6) 0.0174(6) -0.0011(4) 0.0044(5) -0.0037(5)
C3' 0.0201(6) 0.0162(5) 0.0222(6) 0.0001(4) 0.0080(5) -0.0021(4)
C1A 0.0171(5) 0.0172(5) 0.0188(6) -0.0002(4) 0.0044(5) -0.0007(4)
C7A' 0.0226(6) 0.0166(5) 0.0225(6) 0.0008(5) 0.0061(5) -0.0004(5)
C15B 0.0219(6) 0.0181(6) 0.0223(6) -0.0020(5) 0.0088(5) 0.0022(5)
C6BB 0.0212(6) 0.0182(6) 0.0239(6) 0.0008(5) 0.0106(5) 0.0011(5)
C3A' 0.0227(6) 0.0168(5) 0.0217(6) 0.0015(4) 0.0068(5) -0.0012(5)
C2 0.0182(6) 0.0172(5) 0.0202(6) -0.0003(4) 0.0067(5) -0.0009(4)
C1 0.0195(6) 0.0178(6) 0.0204(6) -0.0017(4) 0.0061(5) -0.0029(4)
C6AB 0.0214(6) 0.0195(6) 0.0213(6) 0.0010(4) 0.0088(5) 0.0030(5)
C2B 0.0183(6) 0.0212(6) 0.0260(6) -0.0034(5) 0.0078(5) 0.0011(5)
C6A 0.0211(6) 0.0177(6) 0.0200(6) 0.0000(4) 0.0050(5) -0.0019(5)
C20B 0.0231(6) 0.0221(6) 0.0262(6) -0.0001(5) 0.0099(5) 0.0024(5)
C16 0.0265(6) 0.0199(6) 0.0226(6) 0.0025(5) 0.0073(5) -0.0044(5)
C11 0.0287(6) 0.0189(6) 0.0250(6) 0.0010(5) 0.0064(5) -0.0030(5)
C12 0.0217(6) 0.0202(6) 0.0255(6) -0.0006(5) 0.0079(5) -0.0021(5)
C7' 0.0267(7) 0.0217(6) 0.0271(7) -0.0004(5) 0.0017(5) 0.0044(5)
C6 0.0299(7) 0.0210(6) 0.0225(6) 0.0015(5) 0.0090(5) -0.0045(5)
C17 0.0273(7) 0.0269(6) 0.0220(6) 0.0055(5) 0.0016(5) -0.0070(5)
C16B 0.0320(7) 0.0207(6) 0.0257(7) 0.0004(5) 0.0099(6) 0.0015(5)
C1B 0.0194(6) 0.0191(6) 0.0404(8) 0.0046(5) 0.0097(5) 0.0014(5)
C4' 0.0334(7) 0.0218(6) 0.0238(6) -0.0001(5) 0.0103(6) 0.0035(5)
C19 0.0235(6) 0.0264(6) 0.0324(7) 0.0064(5) 0.0101(6) 0.0021(5)
C4 0.0212(6) 0.0240(6) 0.0249(6) -0.0031(5) 0.0090(5) -0.0052(5)
C8 0.0244(6) 0.0244(6) 0.0288(7) 0.0039(5) 0.0098(5) 0.0018(5)
C3'B 0.0216(6) 0.0318(7) 0.0249(7) -0.0045(5) 0.0115(5) 0.0026(5)
C19B 0.0227(6) 0.0243(6) 0.0358(7) -0.0051(5) 0.0112(6) 0.0005(5)
C5 0.0297(7) 0.0248(6) 0.0269(7) -0.0029(5) 0.0136(5) -0.0089(5)
C1AB 0.0178(6) 0.0203(6) 0.0282(7) -0.0038(5) 0.0046(5) 0.0007(5)
C4B 0.0217(6) 0.0253(6) 0.0340(7) 0.0050(5) 0.0147(5) 0.0043(5)
C5B 0.0302(7) 0.0318(7) 0.0319(7) 0.0059(6) 0.0191(6) 0.0098(6)
C7B 0.0288(7) 0.0289(7) 0.0277(7) -0.0087(5) 0.0021(6) 0.0091(6)
C18 0.0194(6) 0.0289(7) 0.0312(7) 0.0115(5) 0.0032(5) -0.0026(5)
C1'B 0.0188(6) 0.0235(6) 0.0336(7) -0.0059(5) 0.0059(5) 0.0033(5)
C10 0.0303(7) 0.0288(7) 0.0275(7) 0.0044(5) 0.0114(6) -0.0073(5)
C20 0.0245(6) 0.0232(6) 0.0239(6) 0.0026(5) 0.0065(5) 0.0005(5)
C3 0.0230(7) 0.0554(9) 0.0248(7) -0.0059(6) 0.0111(6) 0.0026(6)
C9 0.0219(6) 0.0408(8) 0.0299(7) -0.0116(6) 0.0075(6) 0.0047(6)
C13 0.0268(7) 0.0359(7) 0.0362(8) 0.0052(6) 0.0170(6) -0.0002(6)
C18B 0.0255(7) 0.0290(7) 0.0346(8) -0.0056(6) 0.0015(6) 0.0042(5)
C6B 0.0330(7) 0.0375(7) 0.0252(7) 0.0034(6) 0.0154(6) 0.0112(6)
C5' 0.0463(9) 0.0288(7) 0.0206(7) -0.0024(5) 0.0054(6) 0.0066(6)
C17B 0.0383(8) 0.0265(7) 0.0263(7) 0.0017(5) 0.0029(6) 0.0063(6)
C6' 0.0367(8) 0.0285(7) 0.0242(7) -0.0007(5) -0.0024(6) 0.0070(6)
C7'B 0.0250(7) 0.0599(10) 0.0353(8) -0.0186(7) 0.0033(6) 0.0067(7)
C14 0.0348(8) 0.0307(7) 0.0400(8) -0.0108(6) 0.0057(6) 0.0080(6)
C14B 0.0401(9) 0.0223(7) 0.0747(13) 0.0017(7) 0.0119(9) -0.0002(6)
C4'B 0.0300(8) 0.0996(15) 0.0276(8) 0.0026(9) 0.0154(7) 0.0022(9)
C6'B 0.0316(8) 0.1090(17) 0.0263(8) -0.0195(9) 0.0024(7) 0.0127(10)
C5'B 0.0357(9) 0.135(2) 0.0233(8) 0.0017(10) 0.0130(7) 0.0118(11)
C13B 0.0263(8) 0.0204(7) 0.1257(19) 0.0042(9) 0.0036(10) -0.0056(6)
C1C 0.0553(12) 0.0498(11) 0.0913(17) -0.0425(12) 0.0004(11) 0.0118(9)
C11B 0.0311(8) 0.0423(9) 0.0683(12) -0.0263(8) 0.0286(8) -0.0088(7)
C12B 0.0212(17) 0.022(3) 0.024(3) -0.0022(17) 0.0083(18) 0.000(2)
C10B 0.0315(19) 0.034(2) 0.0361(17) -0.0122(15) 0.0164(15) 0.0033(14)
C8B" 0.0277(15) 0.0315(16) 0.0270(15) -0.0070(12) 0.0014(12) 0.0110(12)
C9B" 0.0433(18) 0.0387(18) 0.0258(15) -0.0104(12) 0.0069(13) 0.0132(14)
C1D 0.032(2) 0.0252(19) 0.0332(18) -0.0055(14) 0.0130(15) 0.0074(15)
C1E 0.0256(19) 0.033(3) 0.036(4) -0.013(2) 0.013(2) -0.004(2)
C9B 0.0298(15) 0.058(2) 0.050(2) -0.0344(17) 0.0107(14) -0.0025(14)
C8B 0.0211(13) 0.0494(19) 0.0426(17) -0.0240(15) 0.0091(12) -0.0009(12)

loop_
_atom_type_symbol
_atom_type_description
_atom_type_scat_dispersion_real
_atom_type_scat_dispersion_imag
_atom_type_scat_source
C C 0.0181 0.0091 'International Tables Vol C Tables 4.2.6.8 and 6.1.1.4'
H H 0.0000 0.0000 'International Tables Vol C Tables 4.2.6.8 and 6.1.1.4'
N N 0.0311 0.0180 'International Tables Vol C Tables 4.2.6.8 and 6.1.1.4'
O O 0.0492 0.0322 'International Tables Vol C Tables 4.2.6.8 and 6.1.1.4'

loop_
_geom_angle_atom_site_label_1
_geom_angle_atom_site_label_2
_geom_angle_atom_site_label_3
_geom_angle
C1 O3 C14 111.39(10)
C1B O3B C13B 110.64(11)
C6AB N3B C4B 109.34(10)
C2B N3B C6AB 107.71(9)
C2B N3B C4B 122.17(10)
C2 N3 C6A 107.71(9)
C2 N3 C4 121.30(10)
C4 N3 C6A 109.92(9)
C16 C15 C9AA 122.02(12)
C16 C15 C20 118.58(12)
C20 C15 C9AA 119.04(11)
C15 C9AA C1A 127.71(10)
C15 C9AA C1 126.40(10)
C15 C9AA C6A 113.92(10)
C1A C9AA C6A 106.08(9)
C1 C9AA C1A 60.38(8)
C1 C9AA C6A 111.39(10)
O2' C1' C7A' 126.85(11)
O2' C1' C2 125.49(11)
C7A' C1' C2 107.66(10)
C12 C7 C1A 118.01(11)
C8 C7 C1A 123.61(11)
C8 C7 C12 118.26(11)
O1' C3' C3A' 126.82(11)
O1' C3' C2 125.03(11)
C3A' C3' C2 108.02(10)
C7 C1A C9AA 127.75(10)
C7 C1A C2 117.08(10)
C7 C1A C1 119.48(10)
C2 C1A C9AA 105.59(9)
C1 C1A C9AA 58.44(8)
C1 C1A C2 115.56(10)
C3A' C7A' C1' 110.36(11)
C7' C7A' C1' 128.54(12)
C7' C7A' C3A' 121.07(12)
C20B C15B C6BB 119.50(11)
C16B C15B C6BB 121.42(11)
C16B C15B C20B 118.80(12)
C15B C6BB C6AB 113.59(10)
C15B C6BB C1B 124.56(11)
C15B C6BB C1AB 127.82(10)
C6AB C6BB C1AB 105.67(10)
C1B C6BB C6AB 114.05(10)
C1B C6BB C1AB 60.64(9)
C7A' C3A' C3' 109.94(11)
C4' C3A' C3' 128.76(12)
C4' C3A' C7A' 121.20(12)
N3 C2 C1' 111.22(9)
N3 C2 C3' 105.53(9)
N3 C2 C1A 107.41(9)
C1' C2 C3' 102.90(9)
C1A C2 C1' 117.85(10)
C1A C2 C3' 111.29(9)
O3 C1 C9AA 119.20(10)
O3 C1 C1A 118.26(10)
O3 C1 H1 115.7
C9AA C1 C1A 61.18(8)
C9AA C1 H1 115.7
C1A C1 H1 115.7
N3B C6AB C6BB 107.43(10)
N3B C6AB H6AB 109.0
N3B C6AB C6B 105.06(10)
C6BB C6AB H6AB 109.0
C6B C6AB C6BB 117.06(10)
C6B C6AB H6AB 109.0
N3B C2B C3'B 106.13(10)
N3B C2B C1AB 107.43(10)
N3B C2B C1'B 112.19(10)
C1AB C2B C3'B 111.89(10)
C1'B C2B C3'B 103.36(10)
C1'B C2B C1AB 115.49(10)
N3 C6A C9AA 106.88(9)
N3 C6A H6A 109.6
N3 C6A C6 104.98(10)
C9AA C6A H6A 109.6
C6 C6A C9AA 115.96(10)
C6 C6A H6A 109.6
C15B C20B H20B 119.6
C19B C20B C15B 120.88(12)
C19B C20B H20B 119.6
C15 C16 H16 119.9
C15 C16 C17 120.25(13)
C17 C16 H16 119.9
C12 C11 H11 120.1
C10 C11 H11 120.1
C10 C11 C12 119.86(12)
C7 C12 H12 119.4
C11 C12 C7 121.15(12)
C11 C12 H12 119.4
C7A' C7' H7' 121.2
C6' C7' C7A' 117.70(12)
C6' C7' H7' 121.2
C6A C6 H6B 110.9
C6A C6 H6C 110.9
H6B C6 H6C 108.9
C5 C6 C6A 104.43(10)
C5 C6 H6B 110.9
C5 C6 H6C 110.9
C16 C17 H17 119.7
C18 C17 C16 120.58(12)
C18 C17 H17 119.7
C15B C16B H16B 119.9
C15B C16B C17B 120.24(13)
C17B C16B H16B 119.9
O3B C1B C6BB 118.05(11)
O3B C1B H1B 116.7
O3B C1B C1AB 116.03(11)
C6BB C1B H1B 116.7
C6BB C1B C1AB 61.16(8)
C1AB C1B H1B 116.7
C3A' C4' H4' 121.2
C5' C4' C3A' 117.52(12)
C5' C4' H4' 121.2
C18 C19 H19 120.1
C20 C19 H19 120.1
C20 C19 C18 119.89(13)
N3 C4 H4A 111.4
N3 C4 H4B 111.4
N3 C4 C5 101.96(10)
H4A C4 H4B 109.2
C5 C4 H4A 111.4
C5 C4 H4B 111.4
C7 C8 H8 119.7
C13 C8 C7 120.60(12)
C13 C8 H8 119.7
O1'B C3'B C2B 125.32(12)
O1'B C3'B C3 126.70(13)
C3 C3'B C2B 107.98(11)
C20B C19B H19B 120.1
C20B C19B C18B 119.88(13)
C18B C19B H19B 120.1
C6 C5 H5A 111.0
C6 C5 H5B 111.0
C4 C5 C6 103.99(10)
C4 C5 H5A 111.0
C4 C5 H5B 111.0
H5A C5 H5B 109.0
C2B C1AB C6BB 105.93(10)
C1B C1AB C6BB 58.20(8)
C1B C1AB C2B 113.90(10)
C7B C1AB C6BB 126.04(11)
C7B C1AB C2B 119.06(11)
C7B C1AB C1B 119.27(11)
N3B C4B H4BA 111.5
N3B C4B H4BB 111.5
N3B C4B C5B 101.16(10)
H4BA C4B H4BB 109.4
C5B C4B H4BA 111.5
C5B C4B H4BB 111.5
C4B C5B H5BA 111.1
C4B C5B H5BB 111.1
C4B C5B C6B 103.14(10)
H5BA C5B H5BB 109.1
C6B C5B H5BA 111.1
C6B C5B H5BB 111.1
C12B C7B C1AB 123.7(4)
C12B C7B C8B" 111.5(4)
C8B" C7B C1AB 122.62(15)
C1E C7B C1AB 126.7(4)
C1E C7B C8B 119.1(4)
C8B C7B C1AB 112.98(15)
C17 C18 C19 119.66(12)
C17 C18 H18 120.2
C19 C18 H18 120.2
O2'B C1'B C2B 125.23(13)
O2'B C1'B C9 126.65(13)
C9 C1'B C2B 108.12(11)
C11 C10 H10 120.1
C11 C10 C13 119.83(12)
C13 C10 H10 120.1
C15 C20 H20 119.5
C19 C20 C15 121.02(12)
C19 C20 H20 119.5
C9 C3 C3'B 110.18(13)
C4'B C3 C3'B 128.44(14)
C4'B C3 C9 121.26(14)
C3 C9 C1'B 110.29(12)
C3 C9 C7'B 121.26(15)
C7'B C9 C1'B 128.40(15)
C8 C13 H13 119.9
C10 C13 C8 120.28(13)
C10 C13 H13 119.9
C19B C18B H18B 120.1
C17B C18B C19B 119.74(13)
C17B C18B H18B 120.1
C6AB C6B C5B 104.38(10)
C6AB C6B H6BA 110.9
C6AB C6B H6BB 110.9
C5B C6B H6BA 110.9
C5B C6B H6BB 110.9
H6BA C6B H6BB 108.9
C4' C5' H5' 119.3
C4' C5' C6' 121.31(13)
C6' C5' H5' 119.3
C16B C17B H17B 119.8
C18B C17B C16B 120.45(13)
C18B C17B H17B 119.8
C7' C6' C5' 121.16(13)
C7' C6' H6' 119.4
C5' C6' H6' 119.4
C9 C7'B H7'B 121.4
C6'B C7'B C9 117.16(17)
C6'B C7'B H7'B 121.4
O3 C14 H14D 109.4
O3 C14 H14E 109.4
O3 C14 C1C 111.18(13)
H14D C14 H14E 108.0
C1C C14 H14D 109.4
C1C C14 H14E 109.4
H14A C14B H14B 109.5
H14A C14B H14C 109.5
H14B C14B H14C 109.5
C13B C14B H14A 109.5
C13B C14B H14B 109.5
C13B C14B H14C 109.5
C3 C4'B H4'B 121.4
C5'B C4'B C3 117.20(18)
C5'B C4'B H4'B 121.4
C7'B C6'B H6'B 119.3
C7'B C6'B C5'B 121.45(16)
C5'B C6'B H6'B 119.3
C4'B C5'B C6'B 121.68(18)
C4'B C5'B H5'B 119.2
C6'B C5'B H5'B 119.2
O3B C13B C14B 109.52(13)
O3B C13B H13A 109.8
O3B C13B H13B 109.8
C14B C13B H13A 109.8
C14B C13B H13B 109.8
H13A C13B H13B 108.2
C14 C1C H1CA 109.5
C14 C1C H1CB 109.5
C14 C1C H1CC 109.5
H1CA C1C H1CB 109.5
H1CA C1C H1CC 109.5
H1CB C1C H1CC 109.5
C12B C11B H11A 114.5
C10B C11B H11B 119(2)
C1D C11B H11A 114.5
C1D C11B C12B 131.0(4)
C1E C11B H11B 119(2)
C1E C11B C10B 114.3(4)
C7B C12B C11B 117.4(6)
C7B C12B H12B 121.3
C11B C12B H12B 121.3
C11B C10B H10B 119.8
C9B C10B C11B 120.3(3)
C9B C10B H10B 119.8
C7B C8B" H8B" 118.3
C9B" C8B" C7B 123.4(2)
C9B" C8B" H8B" 118.3
C8B" C9B" H9B" 119.8
C1D C9B" C8B" 120.3(3)
C1D C9B" H9B" 119.8
C11B C1D C9B" 115.1(3)
C11B C1D H1D 122.5
C9B" C1D H1D 122.5
C7B C1E C11B 124.9(6)
C7B C1E H1E 117.6
C11B C1E H1E 117.6
C10B C9B H9B 119.7
C10B C9B C8B 120.6(3)
C8B C9B H9B 119.7
C7B C8B H8B 120.8
C9B C8B C7B 118.4(2)
C9B C8B H8B 120.8

loop_
_geom_bond_atom_site_label_1
_geom_bond_atom_site_label_2
_geom_bond_distance
O3 C1 1.4013(14)
O3 C14 1.4339(16)
O1' C3' 1.2148(15)
O2' C1' 1.2169(15)
O3B C1B 1.3993(15)
O3B C13B 1.4322(19)
O1'B C3'B 1.2158(16)
O2'B C1'B 1.2137(17)
N3B C6AB 1.4777(16)
N3B C2B 1.4685(15)
N3B C4B 1.4792(15)
N3 C2 1.4677(15)
N3 C6A 1.4831(15)
N3 C4 1.4753(16)
C15 C9AA 1.4964(17)
C15 C16 1.3929(18)
C15 C20 1.3999(18)
C9AA C1A 1.5406(16)
C9AA C1 1.4984(17)
C9AA C6A 1.5437(16)
C1' C7A' 1.4836(17)
C1' C2 1.5395(16)
C7 C1A 1.4987(16)
C7 C12 1.3994(17)
C7 C8 1.3931(18)
C3' C3A' 1.4779(17)
C3' C2 1.5514(16)
C1A C2 1.5301(16)
C1A C1 1.5287(16)
C7A' C3A' 1.3953(17)
C7A' C7' 1.3932(18)
C15B C6BB 1.4936(17)
C15B C20B 1.3970(18)
C15B C16B 1.3922(18)
C6BB C6AB 1.5372(16)
C6BB C1B 1.4950(17)
C6BB C1AB 1.5411(17)
C3A' C4' 1.3922(18)
C1 H1 1.0000
C6AB H6AB 1.0000
C6AB C6B 1.5349(17)
C2B C3'B 1.5431(18)
C2B C1AB 1.5408(17)
C2B C1'B 1.5400(17)
C6A H6A 1.0000
C6A C6 1.5402(17)
C20B H20B 0.9500
C20B C19B 1.3871(19)
C16 H16 0.9500
C16 C17 1.3985(18)
C11 H11 0.9500
C11 C12 1.3905(18)
C11 C10 1.382(2)
C12 H12 0.9500
C7' H7' 0.9500
C7' C6' 1.385(2)
C6 H6B 0.9900
C6 H6C 0.9900
C6 C5 1.5338(18)
C17 H17 0.9500
C17 C18 1.383(2)
C16B H16B 0.9500
C16B C17B 1.393(2)
C1B H1B 1.0000
C1B C1AB 1.5333(19)
C4' H4' 0.9500
C4' C5' 1.387(2)
C19 H19 0.9500
C19 C18 1.390(2)
C19 C20 1.3898(18)
C4 H4A 0.9900
C4 H4B 0.9900
C4 C5 1.5196(18)
C8 H8 0.9500
C8 C13 1.3931(19)
C3'B C3 1.4821(19)
C19B H19B 0.9500
C19B C18B 1.389(2)
C5 H5A 0.9900
C5 H5B 0.9900
C1AB C7B 1.4951(18)
C4B H4BA 0.9900
C4B H4BB 0.9900
C4B C5B 1.523(2)
C5B H5BA 0.9900
C5B H5BB 0.9900
C5B C6B 1.5359(19)
C7B C12B 1.410(9)
C7B C8B" 1.467(3)
C7B C1E 1.306(9)
C7B C8B 1.450(3)
C18 H18 0.9500
C1'B C9 1.480(2)
C10 H10 0.9500
C10 C13 1.389(2)
C20 H20 0.9500
C3 C9 1.394(2)
C3 C4'B 1.388(2)
C9 C7'B 1.396(2)
C13 H13 0.9500
C18B H18B 0.9500
C18B C17B 1.385(2)
C6B H6BA 0.9900
C6B H6BB 0.9900
C5' H5' 0.9500
C5' C6' 1.398(2)
C17B H17B 0.9500
C6' H6' 0.9500
C7'B H7'B 0.9500
C7'B C6'B 1.382(3)
C14 H14D 0.9900
C14 H14E 0.9900
C14 C1C 1.441(2)
C14B H14A 0.9800
C14B H14B 0.9800
C14B H14C 0.9800
C14B C13B 1.499(2)
C4'B H4'B 0.9500
C4'B C5'B 1.386(3)
C6'B H6'B 0.9500
C6'B C5'B 1.391(3)
C5'B H5'B 0.9500
C13B H13A 0.9900
C13B H13B 0.9900
C1C H1CA 0.9800
C1C H1CB 0.9800
C1C H1CC 0.9800
C11B H11A 0.9500
C11B H11B 0.96(4)
C11B C12B 1.411(9)
C11B C10B 1.452(4)
C11B C1D 1.240(4)
C11B C1E 1.412(8)
C12B H12B 0.9500
C10B H10B 0.9500
C10B C9B 1.378(5)
C8B" H8B" 0.9500
C8B" C9B" 1.385(4)
C9B" H9B" 0.9500
C9B" C1D 1.376(5)
C1D H1D 0.9500
C1E H1E 0.9500
C9B H9B 0.9500
C9B C8B 1.384(4)
C8B H8B 0.9500
